data_4033847
loop_
_publ_author_name
'Zhao, Yun-Long'
'Cheng, Ying'

_publ_section_title
;
 Construction of Complex Bisether-Bridged Medium-Sized Cyclic Compounds
 from <i>o</i>-(1-(Acyloxy)propargyl)benzaldehydes under Base and Acid
 Catalysis.
;
_journal_issue 17
_journal_name_full 'The Journal of organic chemistry'
_journal_page_first 11114
_journal_page_last 11124
_journal_paper_doi 10.1021/acs.joc.9b01677
_journal_volume 84
_journal_year 2019
_chemical_absolute_configuration ad
_chemical_formula_moiety 'C24 H22 O7'
_chemical_formula_sum 'C24 H22 O7'
_chemical_formula_weight 422.41
_space_group_crystal_system orthorhombic
_space_group_IT_number 29
_space_group_name_Hall 'P 2c -2ac'
_space_group_name_H-M_alt 'P c a 21'
_atom_sites_solution_hydrogens geom
_atom_sites_solution_primary dual
_audit_creation_date 2019-05-20
_audit_creation_method
;
Olex2 1.2
(compiled 2018.05.29 svn.r3508 for OlexSys, GUI svn.r5506)
;
_cell_angle_alpha 90
_cell_angle_beta 90
_cell_angle_gamma 90
_cell_formula_units_Z 8
_cell_length_a 14.0881(2)
_cell_length_b 7.88590(10)
_cell_length_c 35.7414(4)
_cell_measurement_reflns_used 22806
_cell_measurement_temperature 100.00(10)
_cell_measurement_theta_max 75.2770
_cell_measurement_theta_min 2.4990
_cell_volume 3970.77(9)
_computing_cell_refinement 'CrysAlisPro 1.171.40.35a (Rigaku OD, 2018)'
_computing_data_collection 'CrysAlisPro 1.171.40.35a (Rigaku OD, 2018)'
_computing_data_reduction 'CrysAlisPro 1.171.40.35a (Rigaku OD, 2018)'
_computing_molecular_graphics 'Olex2 (Dolomanov et al., 2009)'
_computing_publication_material 'Olex2 (Dolomanov et al., 2009)'
_computing_structure_refinement 'ShelXL (Sheldrick, 2015)'
_computing_structure_solution 'ShelXT (Sheldrick, 2015)'
_diffrn_ambient_environment N~2~
_diffrn_ambient_temperature 100.00(10)
_diffrn_detector 'CCD plate'
_diffrn_detector_area_resol_mean 10.0000
_diffrn_detector_type HyPix
_diffrn_measured_fraction_theta_full 0.998
_diffrn_measured_fraction_theta_max 0.981
_diffrn_measurement_details
;
List of Runs (angles in degrees, time in seconds):

  # Type    Start    End  Width  t~exp~   \w     \q     \k     \f   Frames
--------------------------------------------------------------------------
  1  \w    -70.00  25.00   0.50    0.10    --  -47.82  75.00 -55.00  190
  2  \w     73.00  98.00   0.50    0.10    --   47.82  75.00 -55.00   50
  3  \w     83.00 178.00   0.50    0.20    --  104.75  75.00 -55.00  190
  4  \w     49.00 127.00   0.50    0.20    --  104.75 -75.00 177.00  156
  5  \w     44.00  85.00   0.50    0.20    --  104.75 -94.00  30.00   82
  6  \w     32.00  83.00   0.50    0.20    --  104.75 -94.00   0.00  102
  7  \w    -24.00  66.00   0.50    0.10    --   47.82 -75.00 177.00  180
  8  \w    -59.00 -34.00   0.50    0.20    -- -102.00  75.00 -55.00   50
  9  \w   -136.00 -91.00   0.50    0.20    -- -102.00 -45.00  60.00   90
 10  \w   -116.00 -71.00   0.50    0.10    --  -47.82-125.00 -30.00   90
 11  \w    -97.00 -72.00   0.50    0.10    --  -47.82-125.00-120.00   50
 12  \w   -136.00 -93.00   0.50    0.20    -- -102.00 -30.00-120.00   86
 13  \w   -170.00 -90.00   0.50    0.20    -- -102.00 -45.00-150.00  160
 14  \w   -175.00 -91.00   0.50    0.20    -- -102.00 -61.00-120.00  168
 15  \w   -135.00-110.00   0.50    0.20    -- -102.00 -15.00  90.00   50
 16  \w   -154.00-128.00   0.50    0.20    -- -102.00 -75.00 177.00   52
 17  \w   -102.00 -71.00   0.50    0.10    --  -47.82 -75.00 177.00   62
 18  \w    -65.00 -39.00   0.50    0.20    -- -102.00  48.00 156.00   52
 19  \w     52.00  78.00   0.50    0.20    --  104.75 -94.00 -30.00   52
 20  \w     53.00  78.00   0.50    0.10    --   47.70  48.00 156.00   50
 21  \w    -97.00 -72.00   0.50    0.20    -- -102.00  48.00 156.00   50
;
_diffrn_measurement_device 'four-circle diffractometer'
_diffrn_measurement_device_type 'XtaLAB Synergy R, DW system, HyPix'
_diffrn_measurement_method '\w scans'
_diffrn_orient_matrix_type 'CrysAlisPro convention (1999,Acta A55,543-557)'
_diffrn_orient_matrix_UB_11 -0.0799009000
_diffrn_orient_matrix_UB_12 0.0078395000
_diffrn_orient_matrix_UB_13 0.0392619000
_diffrn_orient_matrix_UB_21 -0.1401955000
_diffrn_orient_matrix_UB_22 0.0645239000
_diffrn_orient_matrix_UB_23 -0.0158596000
_diffrn_orient_matrix_UB_31 -0.1100778000
_diffrn_orient_matrix_UB_32 -0.0878858000
_diffrn_orient_matrix_UB_33 -0.0081640000
_diffrn_radiation_monochromator mirror
_diffrn_radiation_probe x-ray
_diffrn_radiation_type CuK\a
_diffrn_radiation_wavelength 1.54184
_diffrn_reflns_av_R_equivalents 0.0279
_diffrn_reflns_av_unetI/netI 0.0220
_diffrn_reflns_Laue_measured_fraction_full 0.998
_diffrn_reflns_Laue_measured_fraction_max 0.981
_diffrn_reflns_limit_h_max 17
_diffrn_reflns_limit_h_min -17
_diffrn_reflns_limit_k_max 9
_diffrn_reflns_limit_k_min -9
_diffrn_reflns_limit_l_max 44
_diffrn_reflns_limit_l_min -44
_diffrn_reflns_number 27953
_diffrn_reflns_point_group_measured_fraction_full 0.941
_diffrn_reflns_point_group_measured_fraction_max 0.901
_diffrn_reflns_theta_full 67.684
_diffrn_reflns_theta_max 75.563
_diffrn_reflns_theta_min 2.472
_diffrn_source 'Rotating-anode X-ray tube'
_diffrn_source_type 'Rigaku (Cu) X-ray Source'
_exptl_absorpt_coefficient_mu 0.866
_exptl_absorpt_correction_T_max 1.00000
_exptl_absorpt_correction_T_min 0.37529
_exptl_absorpt_correction_type multi-scan
_exptl_absorpt_process_details
;
CrysAlisPro 1.171.40.35a (Rigaku Oxford Diffraction, 2018)
Empirical absorption correction using spherical harmonics,
 implemented in SCALE3 ABSPACK scaling algorithm.
;
_exptl_crystal_colour colourless
_exptl_crystal_colour_primary colourless
_exptl_crystal_density_diffrn 1.413
_exptl_crystal_description block
_exptl_crystal_F_000 1776
_exptl_crystal_size_max 0.3
_exptl_crystal_size_mid 0.2
_exptl_crystal_size_min 0.1
_refine_diff_density_max 0.232
_refine_diff_density_min -0.195
_refine_diff_density_rms 0.045
_refine_ls_abs_structure_details
;
 Flack x determined using 3091 quotients [(I+)-(I-)]/[(I+)+(I-)]
 (Parsons, Flack and Wagner, Acta Cryst. B69 (2013) 249-259).
;
_refine_ls_abs_structure_Flack 0.23(5)
_refine_ls_extinction_method none
_refine_ls_goodness_of_fit_ref 1.021
_refine_ls_hydrogen_treatment constr
_refine_ls_matrix_type full
_refine_ls_number_parameters 567
_refine_ls_number_reflns 7424
_refine_ls_number_restraints 1
_refine_ls_restrained_S_all 1.021
_refine_ls_R_factor_all 0.0315
_refine_ls_R_factor_gt 0.0303
_refine_ls_shift/su_max 0.000
_refine_ls_shift/su_mean 0.000
_refine_ls_structure_factor_coef Fsqd
_refine_ls_weighting_details 'w=1/[\s^2^(Fo^2^)+(0.0406P)^2^+1.4267P] where P=(Fo^2^+2Fc^2^)/3'
_refine_ls_weighting_scheme calc
_refine_ls_wR_factor_gt 0.0770
_refine_ls_wR_factor_ref 0.0786
_reflns_Friedel_coverage 0.806
_reflns_Friedel_fraction_full 0.882
_reflns_Friedel_fraction_max 0.818
_reflns_number_gt 7217
_reflns_number_total 7424
_reflns_threshold_expression 'I > 2\s(I)'
_cod_data_source_file jo9b01677_si_006.cif
_cod_data_source_block 20190514a
_cod_original_cell_volume 3970.78(9)
_cod_database_code 4033847
_shelx_shelxl_version_number 2014/7
_chemical_oxdiff_formula c1h1o1
_shelx_space_group_comment
;
The symmetry employed for this shelxl refinement is uniquely defined
by the following loop, which should always be used as a source of
symmetry information in preference to the above space-group names.
They are only intended as comments.
;
_shelx_estimated_absorpt_t_max 0.918
_shelx_estimated_absorpt_t_min 0.781
_diffrn_oxdiff_digest_frames
;
016662a95573e15b2721e77db9610d387c018088bc2
;
_reflns_odcompleteness_completeness 99.90
_reflns_odcompleteness_iscentric 1
_reflns_odcompleteness_theta 66.97
_olex2_refinement_description
;
1. Fixed Uiso
 At 1.2 times of:
  All C(H) groups, All C(H,H) groups
 At 1.5 times of:
  All C(H,H,H) groups, All O(H) groups
2.a Ternary CH refined with riding coordinates:
 C7(H7), C17(H17), C31(H31), C43(H43)
2.b Secondary CH2 refined with riding coordinates:
 C18(H18A,H18B), C32(H32A,H32B)
2.c Aromatic/amide H refined with riding coordinates:
 C2(H2), C3(H3), C4(H4), C5(H5), C12(H12), C13(H13), C14(H14), C15(H15),
 C26(H26), C27(H27), C28(H28), C29(H29), C38(H38), C39(H39), C40(H40), C41(H41)
2.d Idealised Me refined as rotating group:
 C10(H10A,H10B,H10C), C22(H22A,H22B,H22C), C24(H24A,H24B,H24C), C36(H36A,H36B,
 H36C), C46(H46A,H46B,H46C), C48(H48A,H48B,H48C)
2.e Idealised tetrahedral OH refined as rotating group:
 O5(H5A), O10(H10)
;
_olex2_submission_special_instructions 'No special instructions were received'
_oxdiff_exptl_absorpt_empirical_details
;
Empirical correction (ABSPACK) includes:
- Absorption correction using spherical harmonics
- Frame scaling
;
_oxdiff_exptl_absorpt_empirical_full_max 2.567
_oxdiff_exptl_absorpt_empirical_full_min 0.616

loop_
_space_group_symop_operation_xyz
'x, y, z'
'-x, -y, z+1/2'
'x+1/2, -y, z'
'-x+1/2, y, z+1/2'

loop_
_atom_site_label
_atom_site_type_symbol
_atom_site_fract_x
_atom_site_fract_y
_atom_site_fract_z
_atom_site_U_iso_or_equiv
_atom_site_adp_type
_atom_site_occupancy
_atom_site_site_symmetry_order
_atom_site_calc_flag
_atom_site_refinement_flags_posn
C1 C 0.42022(17) 0.7749(3) 0.68148(7) 0.0186(5) Uani 1 1 d .
C2 C 0.44226(18) 0.8520(3) 0.71537(7) 0.0240(5) Uani 1 1 d .
H2 H 0.5049 0.8770 0.7215 0.029 Uiso 1 1 calc R
C3 C 0.3682(2) 0.8912(4) 0.74004(7) 0.0292(6) Uani 1 1 d .
H3 H 0.3819 0.9438 0.7627 0.035 Uiso 1 1 calc R
C4 C 0.27505(19) 0.8529(4) 0.73120(7) 0.0285(6) Uani 1 1 d .
H4 H 0.2272 0.8755 0.7484 0.034 Uiso 1 1 calc R
C5 C 0.25237(19) 0.7809(3) 0.69692(8) 0.0240(5) Uani 1 1 d .
H5 H 0.1896 0.7574 0.6907 0.029 Uiso 1 1 calc R
C6 C 0.32530(17) 0.7449(3) 0.67213(7) 0.0198(5) Uani 1 1 d .
C7 C 0.31372(16) 0.6731(3) 0.63365(6) 0.0177(5) Uani 1 1 d .
H7 H 0.2464 0.6510 0.6286 0.021 Uiso 1 1 calc R
C8 C 0.35481(15) 0.7930(3) 0.60318(6) 0.0160(4) Uani 1 1 d .
C9 C 0.30745(15) 1.0611(3) 0.57649(7) 0.0176(5) Uani 1 1 d .
C10 C 0.24617(17) 1.2120(3) 0.58244(8) 0.0232(5) Uani 1 1 d .
H10A H 0.1911 1.1799 0.5966 0.035 Uiso 1 1 calc GR
H10B H 0.2267 1.2567 0.5587 0.035 Uiso 1 1 calc GR
H10C H 0.2811 1.2970 0.5959 0.035 Uiso 1 1 calc GR
C11 C 0.34193(16) 0.6988(3) 0.56641(6) 0.0176(5) Uani 1 1 d .
C12 C 0.25429(18) 0.6956(3) 0.54867(7) 0.0225(5) Uani 1 1 d .
H12 H 0.2042 0.7596 0.5581 0.027 Uiso 1 1 calc R
C13 C 0.2412(2) 0.5970(3) 0.51681(7) 0.0274(6) Uani 1 1 d .
H13 H 0.1826 0.5959 0.5048 0.033 Uiso 1 1 calc R
C14 C 0.3155(2) 0.5004(3) 0.50302(10) 0.0283(7) Uani 1 1 d .
H14 H 0.3064 0.4341 0.4818 0.034 Uiso 1 1 calc R
C15 C 0.4028(2) 0.5016(3) 0.52045(9) 0.0251(6) Uani 1 1 d .
H15 H 0.4525 0.4369 0.5110 0.030 Uiso 1 1 calc R
C16 C 0.41641(17) 0.6008(3) 0.55256(6) 0.0193(5) Uani 1 1 d .
C17 C 0.51087(16) 0.6109(3) 0.57202(7) 0.0192(5) Uani 1 1 d .
H17 H 0.5603 0.5868 0.5535 0.023 Uiso 1 1 calc R
C18 C 0.52357(18) 0.4857(3) 0.60452(9) 0.0209(6) Uani 1 1 d .
H18A H 0.5047 0.3736 0.5962 0.025 Uiso 1 1 calc R
H18B H 0.5903 0.4808 0.6112 0.025 Uiso 1 1 calc R
C19 C 0.46641(16) 0.5325(3) 0.63917(7) 0.0186(5) Uani 1 1 d .
C20 C 0.48536(16) 0.7206(3) 0.65029(6) 0.0163(5) Uani 1 1 d .
C21 C 0.46211(15) 0.8292(3) 0.61423(6) 0.0149(5) Uani 1 1 d .
C22 C 0.48434(17) 1.0152(3) 0.62183(8) 0.0192(5) Uani 1 1 d .
H22A H 0.4795 1.0784 0.5990 0.029 Uiso 1 1 calc GR
H22B H 0.5476 1.0251 0.6316 0.029 Uiso 1 1 calc GR
H22C H 0.4399 1.0593 0.6397 0.029 Uiso 1 1 calc GR
C23 C 0.63623(17) 0.6937(3) 0.68567(7) 0.0209(5) Uani 1 1 d .
C24 C 0.73492(18) 0.7622(4) 0.68507(8) 0.0253(6) Uani 1 1 d .
H24A H 0.7768 0.6798 0.6742 0.038 Uiso 1 1 calc GR
H24B H 0.7550 0.7867 0.7102 0.038 Uiso 1 1 calc GR
H24C H 0.7365 0.8643 0.6704 0.038 Uiso 1 1 calc GR
O1 O 0.36723(12) 0.5178(2) 0.63046(6) 0.0192(4) Uani 1 1 d .
O2 O 0.29679(11) 0.9442(2) 0.60479(5) 0.0177(3) Uani 1 1 d .
O3 O 0.36167(12) 1.0419(3) 0.55086(5) 0.0236(4) Uani 1 1 d .
O4 O 0.52484(11) 0.7813(2) 0.58512(5) 0.0169(3) Uani 1 1 d .
O5 O 0.48380(13) 0.4141(2) 0.66754(5) 0.0254(4) Uani 1 1 d .
H5A H 0.5156 0.4584 0.6841 0.038 Uiso 1 1 calc GR
O6 O 0.58528(11) 0.7541(2) 0.65658(5) 0.0190(3) Uani 1 1 d .
O7 O 0.60630(13) 0.5942(3) 0.70854(5) 0.0297(4) Uani 1 1 d .
C25 C 0.08174(16) 0.2026(3) 0.43427(6) 0.0175(5) Uani 1 1 d .
C26 C -0.00662(17) 0.1992(3) 0.45182(7) 0.0209(5) Uani 1 1 d .
H26 H -0.0570 0.2603 0.4418 0.025 Uiso 1 1 calc R
C27 C -0.01973(18) 0.1053(3) 0.48423(7) 0.0248(5) Uani 1 1 d .
H27 H -0.0786 0.1043 0.4960 0.030 Uiso 1 1 calc R
C28 C 0.0552(2) 0.0126(3) 0.49914(9) 0.0266(6) Uani 1 1 d .
H28 H 0.0467 -0.0498 0.5210 0.032 Uiso 1 1 calc R
C29 C 0.1433(2) 0.0135(3) 0.48117(9) 0.0239(6) Uani 1 1 d .
H29 H 0.1934 -0.0492 0.4909 0.029 Uiso 1 1 calc R
C30 C 0.15621(16) 0.1078(3) 0.44878(7) 0.0188(5) Uani 1 1 d .
C31 C 0.25060(16) 0.1148(3) 0.42916(7) 0.0185(5) Uani 1 1 d .
H31 H 0.3000 0.0914 0.4478 0.022 Uiso 1 1 calc R
C32 C 0.26325(18) -0.0117(3) 0.39702(8) 0.0200(6) Uani 1 1 d .
H32A H 0.3300 -0.0175 0.3905 0.024 Uiso 1 1 calc R
H32B H 0.2440 -0.1233 0.4055 0.024 Uiso 1 1 calc R
C33 C 0.20637(17) 0.0338(3) 0.36194(7) 0.0183(5) Uani 1 1 d .
C34 C 0.22573(16) 0.2219(3) 0.35056(6) 0.0170(5) Uani 1 1 d .
C35 C 0.37603(17) 0.1941(3) 0.31513(7) 0.0213(5) Uani 1 1 d .
C36 C 0.47464(18) 0.2629(3) 0.31513(8) 0.0252(5) Uani 1 1 d .
H36A H 0.4770 0.3636 0.3302 0.038 Uiso 1 1 calc GR
H36B H 0.4932 0.2896 0.2900 0.038 Uiso 1 1 calc GR
H36C H 0.5172 0.1796 0.3252 0.038 Uiso 1 1 calc GR
C37 C 0.16032(17) 0.2751(3) 0.31921(7) 0.0185(5) Uani 1 1 d .
C38 C 0.18273(18) 0.3523(3) 0.28522(7) 0.0230(5) Uani 1 1 d .
H38 H 0.2454 0.3773 0.2791 0.028 Uiso 1 1 calc R
C39 C 0.10940(19) 0.3909(4) 0.26064(7) 0.0282(6) Uani 1 1 d .
H39 H 0.1235 0.4434 0.2380 0.034 Uiso 1 1 calc R
C40 C 0.01549(19) 0.3530(4) 0.26912(7) 0.0285(6) Uani 1 1 d .
H40 H -0.0322 0.3757 0.2518 0.034 Uiso 1 1 calc R
C41 C -0.00684(19) 0.2809(4) 0.30354(8) 0.0236(5) Uani 1 1 d .
H41 H -0.0696 0.2570 0.3097 0.028 Uiso 1 1 calc R
C42 C 0.06598(17) 0.2450(3) 0.32859(7) 0.0190(5) Uani 1 1 d .
C43 C 0.05375(16) 0.1742(3) 0.36699(7) 0.0182(5) Uani 1 1 d .
H43 H -0.0136 0.1524 0.3719 0.022 Uiso 1 1 calc R
C44 C 0.09465(15) 0.2944(3) 0.39725(6) 0.0158(4) Uani 1 1 d .
C45 C 0.20175(15) 0.3316(3) 0.38638(6) 0.0156(4) Uani 1 1 d .
C46 C 0.22386(17) 0.5179(3) 0.37834(8) 0.0186(5) Uani 1 1 d .
H46A H 0.2864 0.5272 0.3678 0.028 Uiso 1 1 calc GR
H46B H 0.2209 0.5816 0.4012 0.028 Uiso 1 1 calc GR
H46C H 0.1782 0.5620 0.3609 0.028 Uiso 1 1 calc GR
C47 C 0.04644(15) 0.5616(3) 0.42381(6) 0.0173(5) Uani 1 1 d .
C48 C -0.01220(17) 0.7159(3) 0.41723(7) 0.0220(5) Uani 1 1 d .
H48A H 0.0182 0.7864 0.3989 0.033 Uiso 1 1 calc GR
H48B H -0.0189 0.7776 0.4402 0.033 Uiso 1 1 calc GR
H48C H -0.0738 0.6830 0.4083 0.033 Uiso 1 1 calc GR
O8 O 0.26502(10) 0.2848(2) 0.41562(4) 0.0167(3) Uani 1 1 d .
O9 O 0.10720(11) 0.0195(2) 0.37039(6) 0.0190(4) Uani 1 1 d .
O10 O 0.22448(13) -0.0855(2) 0.33391(5) 0.0260(4) Uani 1 1 d .
H10 H 0.2475 -0.0377 0.3157 0.039 Uiso 1 1 calc GR
O11 O 0.32535(12) 0.2548(2) 0.34426(5) 0.0186(3) Uani 1 1 d .
O12 O 0.34626(13) 0.0944(3) 0.29228(5) 0.0305(4) Uani 1 1 d .
O13 O 0.03677(10) 0.4464(2) 0.39535(4) 0.0167(3) Uani 1 1 d .
O14 O 0.09883(12) 0.5405(3) 0.44985(5) 0.0238(4) Uani 1 1 d .

loop_
_atom_site_aniso_label
_atom_site_aniso_U_11
_atom_site_aniso_U_22
_atom_site_aniso_U_33
_atom_site_aniso_U_23
_atom_site_aniso_U_13
_atom_site_aniso_U_12
C1 0.0241(11) 0.0179(11) 0.0138(11) 0.0017(9) 0.0002(9) -0.0007(9)
C2 0.0312(13) 0.0227(12) 0.0181(12) -0.0001(10) -0.0033(10) 0.0015(10)
C3 0.0424(15) 0.0296(14) 0.0154(12) -0.0051(11) -0.0010(11) 0.0088(12)
C4 0.0376(14) 0.0315(14) 0.0163(12) 0.0008(10) 0.0089(10) 0.0095(12)
C5 0.0234(12) 0.0257(13) 0.0230(13) 0.0031(11) 0.0055(10) 0.0017(11)
C6 0.0259(12) 0.0179(11) 0.0155(11) 0.0022(9) 0.0009(9) -0.0015(9)
C7 0.0182(10) 0.0189(11) 0.0162(11) 0.0004(9) 0.0017(9) -0.0018(9)
C8 0.0170(10) 0.0165(11) 0.0146(11) 0.0008(9) 0.0004(8) 0.0009(8)
C9 0.0153(10) 0.0190(13) 0.0186(12) 0.0006(10) -0.0021(9) -0.0012(9)
C10 0.0196(11) 0.0248(12) 0.0253(12) 0.0022(11) 0.0026(9) 0.0047(10)
C11 0.0221(11) 0.0173(11) 0.0132(11) 0.0010(9) -0.0003(8) -0.0026(9)
C12 0.0238(11) 0.0235(12) 0.0201(12) 0.0005(10) -0.0037(9) -0.0017(10)
C13 0.0323(13) 0.0284(13) 0.0214(12) 0.0032(11) -0.0114(10) -0.0087(11)
C14 0.0448(15) 0.0247(16) 0.0154(15) -0.0034(10) -0.0010(12) -0.0090(11)
C15 0.0364(14) 0.0209(14) 0.0179(15) -0.0009(10) 0.0031(11) -0.0023(10)
C16 0.0277(12) 0.0176(11) 0.0128(10) 0.0014(9) 0.0035(9) -0.0020(9)
C17 0.0213(11) 0.0184(12) 0.0178(11) -0.0037(9) 0.0041(9) 0.0011(9)
C18 0.0246(12) 0.0164(13) 0.0216(14) 0.0000(10) 0.0014(10) 0.0017(9)
C19 0.0204(11) 0.0162(11) 0.0193(13) 0.0024(11) 0.0001(9) -0.0010(9)
C20 0.0171(11) 0.0172(11) 0.0146(11) 0.0004(9) -0.0023(8) -0.0017(8)
C21 0.0158(10) 0.0163(12) 0.0127(11) 0.0009(9) 0.0008(8) -0.0008(8)
C22 0.0196(11) 0.0171(12) 0.0209(14) 0.0015(9) -0.0009(10) -0.0025(9)
C23 0.0232(11) 0.0214(11) 0.0180(12) -0.0007(10) -0.0047(9) 0.0016(9)
C24 0.0238(12) 0.0272(13) 0.0249(14) -0.0002(12) -0.0087(10) 0.0000(10)
O1 0.0216(8) 0.0153(8) 0.0206(10) -0.0014(7) 0.0002(7) -0.0035(6)
O2 0.0169(7) 0.0184(8) 0.0179(8) -0.0003(7) 0.0013(6) 0.0036(6)
O3 0.0262(8) 0.0245(9) 0.0200(9) 0.0013(8) 0.0065(7) 0.0041(7)
O4 0.0180(7) 0.0170(8) 0.0156(8) -0.0009(6) 0.0032(6) -0.0006(6)
O5 0.0376(10) 0.0176(8) 0.0210(9) 0.0052(7) -0.0045(7) -0.0014(7)
O6 0.0183(8) 0.0210(8) 0.0177(8) 0.0026(7) -0.0028(6) -0.0028(6)
O7 0.0287(9) 0.0366(11) 0.0237(9) 0.0107(8) -0.0056(7) -0.0028(8)
C25 0.0204(11) 0.0168(11) 0.0151(11) -0.0002(9) -0.0006(8) -0.0021(9)
C26 0.0244(11) 0.0220(12) 0.0162(12) -0.0011(10) 0.0008(9) 0.0004(9)
C27 0.0307(13) 0.0246(12) 0.0191(12) -0.0013(10) 0.0081(10) -0.0033(10)
C28 0.0409(15) 0.0243(15) 0.0144(15) 0.0026(10) 0.0091(11) -0.0026(11)
C29 0.0317(13) 0.0223(13) 0.0176(14) 0.0032(10) -0.0019(11) 0.0025(10)
C30 0.0234(11) 0.0181(11) 0.0148(11) -0.0011(10) -0.0004(9) -0.0014(9)
C31 0.0228(11) 0.0168(11) 0.0159(11) 0.0013(9) -0.0031(9) 0.0011(9)
C32 0.0231(12) 0.0176(13) 0.0192(14) 0.0003(10) 0.0012(10) 0.0015(9)
C33 0.0233(11) 0.0156(10) 0.0162(12) -0.0022(10) 0.0024(9) -0.0005(9)
C34 0.0175(10) 0.0193(11) 0.0143(11) -0.0004(9) 0.0017(9) -0.0016(9)
C35 0.0261(12) 0.0199(11) 0.0179(12) -0.0001(10) 0.0032(10) 0.0029(9)
C36 0.0249(12) 0.0274(13) 0.0235(13) -0.0005(11) 0.0059(10) -0.0003(10)
C37 0.0243(11) 0.0159(11) 0.0152(11) -0.0016(9) -0.0017(9) -0.0002(9)
C38 0.0278(12) 0.0240(12) 0.0172(11) 0.0011(10) 0.0043(9) 0.0022(10)
C39 0.0399(14) 0.0297(14) 0.0152(12) 0.0027(11) 0.0019(10) 0.0076(12)
C40 0.0335(14) 0.0318(14) 0.0203(13) -0.0007(11) -0.0070(10) 0.0067(11)
C41 0.0249(12) 0.0263(14) 0.0196(13) -0.0049(11) -0.0030(10) 0.0004(10)
C42 0.0243(11) 0.0172(11) 0.0156(11) -0.0024(9) -0.0034(9) -0.0014(9)
C43 0.0182(10) 0.0174(11) 0.0192(11) -0.0008(9) -0.0015(9) -0.0014(8)
C44 0.0164(10) 0.0162(11) 0.0146(11) 0.0006(9) 0.0006(8) 0.0001(8)
C45 0.0170(10) 0.0162(11) 0.0136(10) 0.0005(9) -0.0008(8) 0.0000(8)
C46 0.0205(11) 0.0173(12) 0.0181(13) 0.0004(9) 0.0025(9) -0.0018(9)
C47 0.0176(10) 0.0201(13) 0.0140(12) 0.0009(9) 0.0024(8) -0.0023(9)
C48 0.0227(11) 0.0202(12) 0.0230(12) 0.0002(10) -0.0010(9) 0.0027(10)
O8 0.0173(7) 0.0168(8) 0.0162(8) 0.0005(7) -0.0031(6) -0.0012(6)
O9 0.0214(8) 0.0162(8) 0.0193(10) -0.0006(7) 0.0008(7) -0.0033(6)
O10 0.0393(10) 0.0180(8) 0.0207(9) -0.0070(7) 0.0050(8) -0.0010(8)
O11 0.0181(8) 0.0204(8) 0.0173(8) -0.0015(7) 0.0034(6) -0.0013(6)
O12 0.0294(9) 0.0359(10) 0.0263(10) -0.0125(9) 0.0044(7) -0.0022(8)
O13 0.0172(7) 0.0174(8) 0.0154(8) 0.0001(7) -0.0019(6) 0.0010(6)
O14 0.0269(9) 0.0243(8) 0.0201(9) -0.0031(8) -0.0080(7) 0.0044(7)

loop_
_atom_type_symbol
_atom_type_description
_atom_type_scat_dispersion_real
_atom_type_scat_dispersion_imag
_atom_type_scat_source
C C 0.0181 0.0091 'International Tables Vol C Tables 4.2.6.8 and 6.1.1.4'
H H 0.0000 0.0000 'International Tables Vol C Tables 4.2.6.8 and 6.1.1.4'
O O 0.0492 0.0322 'International Tables Vol C Tables 4.2.6.8 and 6.1.1.4'

loop_
_geom_angle_atom_site_label_1
_geom_angle_atom_site_label_2
_geom_angle_atom_site_label_3
_geom_angle
C2 C1 C6 119.7(2)
C2 C1 C20 129.3(2)
C6 C1 C20 111.0(2)
C1 C2 C3 118.6(2)
C4 C3 C2 121.0(2)
C3 C4 C5 120.6(2)
C6 C5 C4 118.5(2)
C1 C6 C7 112.8(2)
C5 C6 C1 121.4(2)
C5 C6 C7 125.7(2)
C6 C7 C8 111.90(19)
O1 C7 C6 109.70(19)
O1 C7 C8 105.47(18)
C7 C8 C21 106.83(17)
C11 C8 C7 105.29(18)
C11 C8 C21 114.60(18)
O2 C8 C7 105.27(17)
O2 C8 C11 111.69(18)
O2 C8 C21 112.33(18)
O2 C9 C10 111.6(2)
O3 C9 C10 125.4(2)
O3 C9 O2 123.0(2)
C12 C11 C8 120.6(2)
C12 C11 C16 119.8(2)
C16 C11 C8 119.2(2)
C11 C12 C13 120.1(2)
C14 C13 C12 119.9(3)
C15 C14 C13 120.6(3)
C14 C15 C16 119.7(3)
C11 C16 C15 119.8(2)
C11 C16 C17 118.2(2)
C15 C16 C17 121.9(2)
C16 C17 C18 114.8(2)
O4 C17 C16 108.74(19)
O4 C17 C18 109.8(2)
C19 C18 C17 113.5(2)
C18 C19 C20 110.3(2)
O1 C19 C18 108.6(2)
O1 C19 C20 107.40(19)
O5 C19 C18 109.6(2)
O5 C19 C20 114.8(2)
O5 C19 O1 105.9(2)
C1 C20 C19 110.81(19)
C1 C20 C21 108.83(18)
C19 C20 C21 105.78(18)
O6 C20 C1 115.14(18)
O6 C20 C19 112.32(18)
O6 C20 C21 103.20(17)
C20 C21 C8 107.60(17)
C22 C21 C8 114.37(19)
C22 C21 C20 109.47(19)
O4 C21 C8 111.31(18)
O4 C21 C20 108.96(17)
O4 C21 C22 105.04(18)
O6 C23 C24 110.9(2)
O7 C23 C24 124.8(2)
O7 C23 O6 124.4(2)
C19 O1 C7 114.99(18)
C9 O2 C8 117.44(17)
C21 O4 C17 113.79(17)
C23 O6 C20 124.81(19)
C26 C25 C44 120.5(2)
C30 C25 C26 119.7(2)
C30 C25 C44 119.4(2)
C27 C26 C25 120.3(2)
C26 C27 C28 120.0(2)
C27 C28 C29 119.7(3)
C30 C29 C28 120.1(3)
C25 C30 C31 118.3(2)
C29 C30 C25 120.1(2)
C29 C30 C31 121.6(2)
C30 C31 C32 115.4(2)
O8 C31 C30 108.42(18)
O8 C31 C32 109.75(19)
C33 C32 C31 113.6(2)
C32 C33 C34 110.1(2)
O9 C33 C32 108.6(2)
O9 C33 C34 107.43(19)
O10 C33 C32 109.5(2)
O10 C33 C34 114.9(2)
O10 C33 O9 106.03(19)
C33 C34 C45 105.75(18)
C37 C34 C33 110.52(19)
C37 C34 C45 108.55(18)
O11 C34 C33 112.38(19)
O11 C34 C37 115.28(19)
O11 C34 C45 103.62(17)
O11 C35 C36 111.3(2)
O12 C35 C36 124.0(2)
O12 C35 O11 124.6(2)
C38 C37 C34 129.0(2)
C42 C37 C34 110.9(2)
C42 C37 C38 120.0(2)
C39 C38 C37 118.6(2)
C40 C39 C38 121.5(2)
C39 C40 C41 119.7(2)
C42 C41 C40 119.0(2)
C37 C42 C43 113.3(2)
C41 C42 C37 121.0(2)
C41 C42 C43 125.7(2)
C42 C43 C44 111.74(19)
O9 C43 C42 109.6(2)
O9 C43 C44 105.37(18)
C25 C44 C43 105.80(18)
C25 C44 C45 114.56(18)
C43 C44 C45 107.21(18)
O13 C44 C25 111.53(18)
O13 C44 C43 105.28(17)
O13 C44 C45 111.74(18)
C34 C45 C44 107.49(17)
C46 C45 C34 109.27(19)
C46 C45 C44 114.69(18)
O8 C45 C34 108.61(17)
O8 C45 C44 111.61(18)
O8 C45 C46 105.04(18)
O13 C47 C48 111.67(19)
O14 C47 C48 125.3(2)
O14 C47 O13 123.0(2)
C45 O8 C31 113.57(17)
C33 O9 C43 115.19(18)
C35 O11 C34 124.77(19)
C47 O13 C44 117.19(17)

loop_
_geom_bond_atom_site_label_1
_geom_bond_atom_site_label_2
_geom_bond_distance
C1 C2 1.390(4)
C1 C6 1.398(3)
C1 C20 1.506(3)
C2 C3 1.400(4)
C3 C4 1.384(4)
C4 C5 1.388(4)
C5 C6 1.386(4)
C6 C7 1.496(3)
C7 C8 1.554(3)
C7 O1 1.443(3)
C8 C11 1.520(3)
C8 C21 1.588(3)
C8 O2 1.447(3)
C9 C10 1.486(3)
C9 O2 1.376(3)
C9 O3 1.202(3)
C11 C12 1.388(3)
C11 C16 1.394(3)
C12 C13 1.391(4)
C13 C14 1.385(4)
C14 C15 1.379(5)
C15 C16 1.402(4)
C16 C17 1.504(3)
C17 C18 1.535(4)
C17 O4 1.436(3)
C18 C19 1.522(4)
C19 C20 1.558(3)
C19 O1 1.436(3)
C19 O5 1.400(3)
C20 C21 1.582(3)
C20 O6 1.450(3)
C21 C22 1.524(3)
C21 O4 1.416(3)
C23 C24 1.492(3)
C23 O6 1.350(3)
C23 O7 1.209(3)
C25 C26 1.394(3)
C25 C30 1.389(3)
C25 C44 1.519(3)
C26 C27 1.387(3)
C27 C28 1.390(4)
C28 C29 1.398(4)
C29 C30 1.388(4)
C30 C31 1.504(3)
C31 C32 1.532(4)
C31 O8 1.440(3)
C32 C33 1.531(4)
C33 C34 1.562(4)
C33 O9 1.434(3)
C33 O10 1.398(3)
C34 C37 1.510(3)
C34 C45 1.582(3)
C34 O11 1.445(3)
C35 C36 1.491(3)
C35 O11 1.350(3)
C35 O12 1.209(3)
C37 C38 1.395(4)
C37 C42 1.391(3)
C38 C39 1.390(4)
C39 C40 1.390(4)
C40 C41 1.391(4)
C41 C42 1.391(4)
C42 C43 1.492(3)
C43 C44 1.549(3)
C43 O9 1.439(3)
C44 C45 1.585(3)
C44 O13 1.451(3)
C45 C46 1.529(3)
C45 O8 1.422(3)
C47 C48 1.489(3)
C47 O13 1.371(3)
C47 O14 1.199(3)
